data_2202717
loop_
_publ_author_name
'Bolte, Michael'
.
'Brusko, Vasiliy'
'B\"ohmer, Volker'
.

_publ_section_title
;A new pseudopolymorph of
 5,11,17,23,29,35,41,47-octabromo-49,50,51,52,53,54,55,56-octamethoxycalix[8]arene
;
_journal_issue 11
_journal_name_full 'Acta Crystallographica Section E'
_journal_page_first o1691
_journal_page_last o1693
_journal_paper_doi 10.1107/S1600536803022475
_journal_volume 59
_journal_year 2003
_chemical_formula_iupac 'C64 H56 Br8 O8, 2C4 H8 O'
_chemical_formula_moiety 'C64 H56 Br8 O8, 2C4 H8 O'
_chemical_formula_sum 'C72 H72 Br8 O10'
_chemical_formula_weight 1736.58
_chemical_name_systematic ?
_space_group_IT_number 14
_symmetry_cell_setting monoclinic
_symmetry_space_group_name_Hall '-P 2yn'
_symmetry_space_group_name_H-M 'P 1 21/n 1'
_atom_sites_solution_hydrogens geom
_atom_sites_solution_primary direct
_atom_sites_solution_secondary difmap
_audit_creation_method SHELXL-97
_cell_angle_alpha 90.00
_cell_angle_beta 93.287(6)
_cell_angle_gamma 90.00
_cell_formula_units_Z 2
_cell_length_a 9.0636(7)
_cell_length_b 26.2897(15)
_cell_length_c 15.1205(11)
_cell_measurement_reflns_used 30238
_cell_measurement_temperature 293(2)
_cell_measurement_theta_max 25.3
_cell_measurement_theta_min 1.9
_cell_volume 3597.0(4)
_computing_cell_refinement X-AREA
_computing_data_collection 'X-AREA (Stoe & Cie, 2001)'
_computing_data_reduction X-AREA
_computing_molecular_graphics 'XP in SHELXTL-Plus (Sheldrick, 1991)'
_computing_publication_material 'SHELXL97 and PLATON'
_computing_structure_refinement 'SHELXL97 (Sheldrick, 1997) '
_computing_structure_solution 'SHELXS97 (Sheldrick, 1990) '
_diffrn_ambient_temperature 293
_diffrn_measured_fraction_theta_full 1.000
_diffrn_measured_fraction_theta_max 0.993
_diffrn_measurement_device_type 'Stoe IPDS-II two-circle'
_diffrn_measurement_method \w
_diffrn_radiation_monochromator graphite
_diffrn_radiation_source 'fine-focus sealed tube'
_diffrn_radiation_type MoK\a
_diffrn_radiation_wavelength 0.71073
_diffrn_reflns_av_R_equivalents 0.1089
_diffrn_reflns_av_sigmaI/netI 0.0492
_diffrn_reflns_limit_h_max 10
_diffrn_reflns_limit_h_min -10
_diffrn_reflns_limit_k_max 31
_diffrn_reflns_limit_k_min -31
_diffrn_reflns_limit_l_max 18
_diffrn_reflns_limit_l_min -18
_diffrn_reflns_number 56958
_diffrn_reflns_theta_full 25.40
_diffrn_reflns_theta_max 25.40
_diffrn_reflns_theta_min 2.05
_diffrn_standards_decay_% 0
_diffrn_standards_interval_time 0
_diffrn_standards_number 0
_exptl_absorpt_coefficient_mu 4.515
_exptl_absorpt_correction_T_max 0.0944
_exptl_absorpt_correction_T_min 0.0859
_exptl_absorpt_correction_type empirical
_exptl_absorpt_process_details '(MULABS; Spek, 1990; Blessing, 1995)'
_exptl_crystal_colour colourless
_exptl_crystal_density_diffrn 1.603
_exptl_crystal_density_method 'not measured'
_exptl_crystal_description block
_exptl_crystal_F_000 1728
_exptl_crystal_size_max 0.57
_exptl_crystal_size_mid 0.54
_exptl_crystal_size_min 0.52
_refine_diff_density_max 0.466
_refine_diff_density_min -0.595
_refine_ls_extinction_method none
_refine_ls_goodness_of_fit_ref 0.961
_refine_ls_hydrogen_treatment constr
_refine_ls_matrix_type full
_refine_ls_number_parameters 406
_refine_ls_number_reflns 6572
_refine_ls_number_restraints 5
_refine_ls_restrained_S_all 0.963
_refine_ls_R_factor_all 0.0696
_refine_ls_R_factor_gt 0.0433
_refine_ls_shift/su_max 0.000
_refine_ls_shift/su_mean 0.000
_refine_ls_structure_factor_coef Fsqd
_refine_ls_weighting_details 'calc w = 1/[\s^2^(Fo^2^)+(0.0614P)^2^] where P = (Fo^2^+2Fc^2^)/3'
_refine_ls_weighting_scheme calc
_refine_ls_wR_factor_gt 0.1008
_refine_ls_wR_factor_ref 0.1112
_reflns_number_gt 4601
_reflns_number_total 6572
_reflns_threshold_expression I>2\s(I)
_cod_data_source_file lh6121.cif
_cod_data_source_block I
_cod_depositor_comments
;
The following automatic conversions were performed:
'_symmetry_cell_setting' value 'Monoclinic' changed to 'monoclinic'
according to '/home/saulius/struct/CIF-dictionaries/cif_core.dic'
dictionary named 'cif_core.dic' version 2.4.1 from 2010-06-29.

Automatic conversion script
Id: cif_fix_enum 1527 2010-12-29 10:47:43Z saulius 

The following automatic conversions were performed:

'_symmetry_cell_setting' value 'Monoclinic' changed to 'monoclinic'
according to /home/saulius/struct/CIF-dictionaries/cif_core.dic
dictionary named 'cif_core.dic' version 2.4.1 from 2010-06-29.

Automatic conversion script
Id: cif_fix_values 1715 2011-07-08 13:25:40Z adriana 
;
_cod_original_sg_symbol_H-M 'P 21/n'
_cod_database_code 2202717
_cod_database_fobs_code 2202717

loop_
_symmetry_equiv_pos_as_xyz
'x, y, z'
'-x+1/2, y+1/2, -z+1/2'
'-x, -y, -z'
'x-1/2, -y-1/2, z-1/2'

loop_
_atom_site_label
_atom_site_fract_x
_atom_site_fract_y
_atom_site_fract_z
_atom_site_U_iso_or_equiv
_atom_site_adp_type
_atom_site_calc_flag
_atom_site_refinement_flags
_atom_site_occupancy
_atom_site_disorder_assembly
_atom_site_disorder_group
_atom_site_type_symbol
C1 0.7061(5) 0.39442(18) 0.7944(3) 0.0617(12) Uani d . 1 . . C
H1A 0.7994 0.4061 0.7735 0.074 Uiso calc R 1 . . H
H1B 0.7278 0.3763 0.8495 0.074 Uiso calc R 1 . . H
C11 0.6391(5) 0.35718(16) 0.7274(3) 0.0528(10) Uani d . 1 . . C
C12 0.6956(5) 0.35159(15) 0.6439(3) 0.0510(10) Uani d . 1 . . C
O12 0.8109(4) 0.38164(13) 0.6200(2) 0.0703(9) Uani d . 1 . . O
C17 0.7702(10) 0.4309(2) 0.5917(5) 0.117(3) Uani d . 1 . . C
H17A 0.8566 0.4492 0.5761 0.176 Uiso calc R 1 . . H
H17B 0.7245 0.4484 0.6386 0.176 Uiso calc R 1 . . H
H17C 0.7018 0.4286 0.5409 0.176 Uiso calc R 1 . . H
C13 0.6466(5) 0.31330(15) 0.5857(2) 0.0458(9) Uani d . 1 . . C
C14 0.5363(5) 0.28114(16) 0.6105(2) 0.0483(9) Uani d . 1 . . C
H14 0.5005 0.2558 0.5720 0.058 Uiso calc R 1 . . H
C15 0.4792(5) 0.28662(16) 0.6927(3) 0.0513(9) Uani d . 1 . . C
Br15 0.33351(6) 0.24018(2) 0.72801(4) 0.07697(17) Uani d . 1 . . Br
C16 0.5293(5) 0.32390(17) 0.7507(3) 0.0533(10) Uani d . 1 . . C
H16 0.4894 0.3268 0.8058 0.064 Uiso calc R 1 . . H
C2 0.7219(5) 0.30652(18) 0.4988(3) 0.0557(10) Uani d . 1 . . C
H2A 0.7380 0.3398 0.4734 0.067 Uiso calc R 1 . . H
H2B 0.8179 0.2910 0.5114 0.067 Uiso calc R 1 . . H
C21 0.6362(4) 0.27447(15) 0.4313(2) 0.0451(9) Uani d . 1 . . C
C22 0.5280(5) 0.29586(15) 0.3734(3) 0.0485(9) Uani d . 1 . . C
O22 0.4970(4) 0.34690(11) 0.3803(2) 0.0691(9) Uani d . 1 . . O
C27 0.5832(8) 0.3799(2) 0.3273(4) 0.0911(19) Uani d . 1 . . C
H27A 0.5547 0.4146 0.3365 0.137 Uiso calc R 1 . . H
H27B 0.5661 0.3714 0.2658 0.137 Uiso calc R 1 . . H
H27C 0.6862 0.3758 0.3443 0.137 Uiso calc R 1 . . H
C23 0.4441(4) 0.26634(15) 0.3127(2) 0.0458(9) Uani d . 1 . . C
C24 0.4747(5) 0.21487(15) 0.3089(3) 0.0482(9) Uani d . 1 . . C
H24 0.4208 0.1944 0.2687 0.058 Uiso calc R 1 . . H
C25 0.5842(5) 0.19366(15) 0.3644(3) 0.0469(9) Uani d . 1 . . C
Br25 0.62898(6) 0.123627(18) 0.35221(4) 0.07238(16) Uani d . 1 . . Br
C26 0.6627(5) 0.22280(16) 0.4263(2) 0.0484(9) Uani d . 1 . . C
H26 0.7336 0.2077 0.4647 0.058 Uiso calc R 1 . . H
C3 0.3228(5) 0.28940(17) 0.2527(3) 0.0550(10) Uani d . 1 . . C
H3A 0.2518 0.2630 0.2358 0.066 Uiso calc R 1 . . H
H3B 0.2718 0.3150 0.2857 0.066 Uiso calc R 1 . . H
C31 0.3765(4) 0.31349(15) 0.1700(2) 0.0458(9) Uani d . 1 . . C
C32 0.3263(4) 0.36134(15) 0.1413(3) 0.0474(9) Uani d . 1 . . C
O32 0.2281(4) 0.38757(12) 0.1904(2) 0.0620(8) Uani d . 1 . . O
C37 0.0771(7) 0.3752(3) 0.1706(5) 0.103(2) Uani d . 1 . . C
H37A 0.0161 0.3950 0.2074 0.155 Uiso calc R 1 . . H
H37B 0.0618 0.3397 0.1816 0.155 Uiso calc R 1 . . H
H37C 0.0516 0.3825 0.1094 0.155 Uiso calc R 1 . . H
C33 0.3806(5) 0.38552(14) 0.0674(2) 0.0465(9) Uani d . 1 . . C
C34 0.4831(5) 0.36075(16) 0.0203(2) 0.0500(9) Uani d . 1 . . C
H34 0.5203 0.3762 -0.0291 0.060 Uiso calc R 1 . . H
C35 0.5321(5) 0.31235(17) 0.0461(3) 0.0543(10) Uani d . 1 . . C
Br35 0.67402(8) 0.27925(3) -0.02113(3) 0.0924(2) Uani d . 1 . . Br
C36 0.4797(5) 0.28928(15) 0.1197(3) 0.0517(10) Uani d . 1 . . C
H36 0.5137 0.2571 0.1361 0.062 Uiso calc R 1 . . H
C4 0.3323(5) 0.43910(14) 0.0443(3) 0.0517(10) Uani d . 1 . . C
H4A 0.2255 0.4412 0.0454 0.062 Uiso calc R 1 . . H
H4B 0.3589 0.4468 -0.0155 0.062 Uiso calc R 1 . . H
C41 0.4014(5) 0.47832(14) 0.1072(2) 0.0461(9) Uani d . 1 . . C
C42 0.3240(5) 0.52200(15) 0.1295(2) 0.0474(9) Uani d . 1 . . C
O42 0.1783(3) 0.52798(11) 0.09890(19) 0.0551(7) Uani d . 1 . . O
C47 0.1557(6) 0.5500(2) 0.0138(3) 0.0723(13) Uani d . 1 . . C
H47A 0.0517 0.5527 -0.0012 0.108 Uiso calc R 1 . . H
H47B 0.2008 0.5289 -0.0290 0.108 Uiso calc R 1 . . H
H47C 0.1995 0.5832 0.0139 0.108 Uiso calc R 1 . . H
C43 0.3866(5) 0.55924(16) 0.1859(3) 0.0495(9) Uani d . 1 . . C
C44 0.5290(5) 0.55173(16) 0.2215(3) 0.0546(10) Uani d . 1 . . C
H44 0.5730 0.5757 0.2598 0.065 Uiso calc R 1 . . H
C45 0.6058(5) 0.50834(16) 0.1999(3) 0.0535(10) Uani d . 1 . . C
Br45 0.80141(6) 0.49795(2) 0.24765(4) 0.07917(18) Uani d . 1 . . Br
C46 0.5436(5) 0.47218(15) 0.1435(3) 0.0506(9) Uani d . 1 . . C
H46 0.5976 0.4435 0.1297 0.061 Uiso calc R 1 . . H
O51 0.872(3) 0.5861(11) 0.5839(11) 0.411(15) Uani d D 1 . . O
C52 0.870(2) 0.6283(7) 0.5277(18) 0.223(9) Uani d D 1 . . C
H52A 0.9692 0.6370 0.5121 0.267 Uiso calc R 1 . . H
H52B 0.8259 0.6575 0.5551 0.267 Uiso calc R 1 . . H
C53 0.776(3) 0.6104(11) 0.4466(11) 0.253(10) Uani d D 1 . . C
H53A 0.7123 0.6372 0.4221 0.303 Uiso calc R 1 . . H
H53B 0.8356 0.5969 0.4009 0.303 Uiso calc R 1 . . H
C54 0.688(2) 0.5686(10) 0.491(2) 0.39(2) Uani d D 1 . . C
H54A 0.6271 0.5803 0.5374 0.470 Uiso calc R 1 . . H
H54B 0.6333 0.5460 0.4496 0.470 Uiso calc R 1 . . H
C55 0.840(3) 0.5499(6) 0.5216(17) 0.36(2) Uani d D 1 . . C
H55A 0.8369 0.5161 0.5471 0.429 Uiso calc R 1 . . H
H55B 0.9081 0.5505 0.4746 0.429 Uiso calc R 1 . . H

loop_
_atom_site_aniso_label
_atom_site_aniso_U_11
_atom_site_aniso_U_22
_atom_site_aniso_U_33
_atom_site_aniso_U_12
_atom_site_aniso_U_13
_atom_site_aniso_U_23
C1 0.062(3) 0.062(3) 0.060(3) 0.015(2) -0.011(2) -0.023(2)
C11 0.054(2) 0.054(2) 0.049(2) 0.015(2) -0.0098(18) -0.0136(18)
C12 0.054(2) 0.049(2) 0.050(2) 0.0048(18) -0.0063(18) -0.0065(17)
O12 0.071(2) 0.065(2) 0.075(2) -0.0152(16) 0.0061(17) -0.0183(16)
C17 0.156(7) 0.057(3) 0.141(6) -0.024(4) 0.034(5) 0.008(4)
C13 0.051(2) 0.049(2) 0.0374(19) 0.0029(17) -0.0003(16) -0.0018(16)
C14 0.054(2) 0.054(2) 0.0371(19) 0.0000(18) 0.0030(16) -0.0083(16)
C15 0.056(2) 0.056(2) 0.043(2) 0.0076(19) 0.0077(18) -0.0003(18)
Br15 0.0778(4) 0.0876(4) 0.0686(3) -0.0126(3) 0.0313(3) -0.0090(3)
C16 0.059(3) 0.063(3) 0.037(2) 0.017(2) 0.0004(18) -0.0091(18)
C2 0.058(3) 0.067(3) 0.042(2) -0.012(2) 0.0071(18) -0.0050(19)
C21 0.047(2) 0.056(2) 0.0323(17) -0.0022(17) 0.0068(15) 0.0002(16)
C22 0.055(2) 0.048(2) 0.043(2) -0.0010(18) 0.0085(18) 0.0027(16)
O22 0.089(2) 0.0460(17) 0.072(2) 0.0023(16) -0.0009(18) -0.0014(14)
C27 0.138(6) 0.062(3) 0.071(3) -0.026(3) -0.018(3) 0.013(3)
C23 0.046(2) 0.052(2) 0.0386(19) -0.0041(17) 0.0018(16) 0.0071(16)
C24 0.051(2) 0.050(2) 0.043(2) -0.0095(18) -0.0022(17) 0.0034(17)
C25 0.052(2) 0.046(2) 0.043(2) -0.0016(17) 0.0036(17) 0.0077(16)
Br25 0.0805(4) 0.0490(2) 0.0858(3) 0.0045(2) -0.0107(3) 0.0024(2)
C26 0.049(2) 0.059(2) 0.0368(19) -0.0010(18) 0.0022(16) 0.0082(17)
C3 0.053(3) 0.057(2) 0.055(2) -0.0002(19) -0.0027(19) 0.0135(19)
C31 0.050(2) 0.048(2) 0.0379(19) -0.0024(17) -0.0093(16) 0.0020(16)
C32 0.047(2) 0.047(2) 0.047(2) 0.0023(17) -0.0051(17) -0.0057(17)
O32 0.065(2) 0.0598(18) 0.0621(18) 0.0139(15) 0.0101(15) -0.0004(14)
C37 0.058(4) 0.128(6) 0.125(5) 0.028(4) 0.017(3) 0.022(4)
C33 0.058(2) 0.040(2) 0.040(2) -0.0007(17) -0.0103(17) -0.0010(15)
C34 0.062(3) 0.050(2) 0.0376(19) -0.0012(19) -0.0006(17) -0.0003(16)
C35 0.063(3) 0.059(3) 0.040(2) 0.014(2) -0.0048(18) -0.0050(18)
Br35 0.1185(5) 0.1044(4) 0.0561(3) 0.0538(4) 0.0197(3) 0.0066(3)
C36 0.065(3) 0.046(2) 0.043(2) 0.0094(19) -0.0092(18) 0.0008(17)
C4 0.068(3) 0.039(2) 0.047(2) -0.0005(18) -0.0093(19) 0.0011(16)
C41 0.057(2) 0.041(2) 0.0397(19) 0.0005(17) -0.0015(17) 0.0020(15)
C42 0.052(2) 0.048(2) 0.042(2) 0.0032(17) -0.0015(17) -0.0017(16)
O42 0.0512(17) 0.0589(17) 0.0542(16) 0.0023(13) -0.0062(13) -0.0057(13)
C47 0.069(3) 0.084(3) 0.062(3) 0.005(3) -0.016(2) 0.004(3)
C43 0.052(2) 0.052(2) 0.044(2) 0.0049(18) 0.0000(18) -0.0096(17)
C44 0.056(3) 0.052(2) 0.055(2) 0.0013(19) -0.0045(19) -0.0134(19)
C45 0.053(2) 0.049(2) 0.057(2) 0.0027(18) -0.0046(19) -0.0023(19)
Br45 0.0588(3) 0.0644(3) 0.1109(4) 0.0088(2) -0.0254(3) -0.0122(3)
C46 0.056(2) 0.041(2) 0.054(2) 0.0031(18) 0.0018(19) -0.0006(17)
O51 0.60(4) 0.37(3) 0.258(16) 0.23(3) -0.029(19) -0.022(19)
C52 0.221(17) 0.149(12) 0.31(3) -0.043(11) 0.119(17) -0.053(14)
C53 0.26(2) 0.32(3) 0.176(14) 0.108(19) 0.009(15) 0.032(17)
C54 0.22(2) 0.33(3) 0.63(5) -0.08(2) 0.16(3) -0.34(4)
C55 0.51(5) 0.117(12) 0.47(4) 0.032(19) 0.27(4) 0.057(18)

loop_
_atom_type_symbol
_atom_type_description
_atom_type_scat_dispersion_real
_atom_type_scat_dispersion_imag
_atom_type_scat_source
C C 0.0033 0.0016 'International Tables Vol C Tables 4.2.6.8 and 6.1.1.4'
H H 0.0000 0.0000 'International Tables Vol C Tables 4.2.6.8 and 6.1.1.4'
Br Br -0.2901 2.4595 'International Tables Vol C Tables 4.2.6.8 and 6.1.1.4'
O O 0.0106 0.0060 'International Tables Vol C Tables 4.2.6.8 and 6.1.1.4'

loop_
_geom_angle_atom_site_label_1
_geom_angle_atom_site_label_2
_geom_angle_atom_site_label_3
_geom_angle_site_symmetry_1
_geom_angle_site_symmetry_3
_geom_angle
C11 C1 C43 . 3_666 116.5(4)
C11 C1 H1A . . 108.2
C43 C1 H1A 3_666 . 108.2
C11 C1 H1B . . 108.2
C43 C1 H1B 3_666 . 108.2
H1A C1 H1B . . 107.3
C16 C11 C12 . . 118.0(4)
C16 C11 C1 . . 120.4(4)
C12 C11 C1 . . 121.3(4)
O12 C12 C13 . . 117.9(4)
O12 C12 C11 . . 120.1(4)
C13 C12 C11 . . 121.8(4)
C12 O12 C17 . . 114.8(5)
O12 C17 H17A . . 109.5
O12 C17 H17B . . 109.5
H17A C17 H17B . . 109.5
O12 C17 H17C . . 109.5
H17A C17 H17C . . 109.5
H17B C17 H17C . . 109.5
C14 C13 C12 . . 118.8(4)
C14 C13 C2 . . 122.0(3)
C12 C13 C2 . . 119.1(4)
C13 C14 C15 . . 119.8(4)
C13 C14 H14 . . 120.1
C15 C14 H14 . . 120.1
C16 C15 C14 . . 121.4(4)
C16 C15 Br15 . . 119.2(3)
C14 C15 Br15 . . 119.3(3)
C15 C16 C11 . . 120.2(4)
C15 C16 H16 . . 119.9
C11 C16 H16 . . 119.9
C21 C2 C13 . . 114.2(3)
C21 C2 H2A . . 108.7
C13 C2 H2A . . 108.7
C21 C2 H2B . . 108.7
C13 C2 H2B . . 108.7
H2A C2 H2B . . 107.6
C26 C21 C22 . . 118.7(4)
C26 C21 C2 . . 120.2(4)
C22 C21 C2 . . 121.1(4)
O22 C22 C23 . . 119.1(4)
O22 C22 C21 . . 119.0(4)
C23 C22 C21 . . 121.7(4)
C22 O22 C27 . . 115.2(4)
O22 C27 H27A . . 109.5
O22 C27 H27B . . 109.5
H27A C27 H27B . . 109.5
O22 C27 H27C . . 109.5
H27A C27 H27C . . 109.5
H27B C27 H27C . . 109.5
C24 C23 C22 . . 118.0(4)
C24 C23 C3 . . 120.5(4)
C22 C23 C3 . . 121.5(4)
C25 C24 C23 . . 120.6(4)
C25 C24 H24 . . 119.7
C23 C24 H24 . . 119.7
C26 C25 C24 . . 121.0(4)
C26 C25 Br25 . . 120.1(3)
C24 C25 Br25 . . 119.0(3)
C25 C26 C21 . . 120.0(4)
C25 C26 H26 . . 120.0
C21 C26 H26 . . 120.0
C31 C3 C23 . . 114.1(3)
C31 C3 H3A . . 108.7
C23 C3 H3A . . 108.7
C31 C3 H3B . . 108.7
C23 C3 H3B . . 108.7
H3A C3 H3B . . 107.6
C36 C31 C32 . . 117.3(4)
C36 C31 C3 . . 121.3(4)
C32 C31 C3 . . 121.4(4)
O32 C32 C33 . . 118.1(4)
O32 C32 C31 . . 119.4(4)
C33 C32 C31 . . 122.3(4)
C32 O32 C37 . . 114.5(4)
O32 C37 H37A . . 109.5
O32 C37 H37B . . 109.5
H37A C37 H37B . . 109.5
O32 C37 H37C . . 109.5
H37A C37 H37C . . 109.5
H37B C37 H37C . . 109.5
C34 C33 C32 . . 118.7(4)
C34 C33 C4 . . 121.4(4)
C32 C33 C4 . . 119.8(4)
C33 C34 C35 . . 120.2(4)
C33 C34 H34 . . 119.9
C35 C34 H34 . . 119.9
C36 C35 C34 . . 120.6(4)
C36 C35 Br35 . . 120.5(3)
C34 C35 Br35 . . 118.9(3)
C35 C36 C31 . . 120.9(4)
C35 C36 H36 . . 119.5
C31 C36 H36 . . 119.5
C33 C4 C41 . . 112.7(3)
C33 C4 H4A . . 109.1
C41 C4 H4A . . 109.1
C33 C4 H4B . . 109.1
C41 C4 H4B . . 109.1
H4A C4 H4B . . 107.8
C46 C41 C42 . . 118.0(4)
C46 C41 C4 . . 120.9(4)
C42 C41 C4 . . 121.1(4)
O42 C42 C43 . . 118.1(3)
O42 C42 C41 . . 119.7(3)
C43 C42 C41 . . 122.1(4)
C42 O42 C47 . . 115.8(3)
O42 C47 H47A . . 109.5
O42 C47 H47B . . 109.5
H47A C47 H47B . . 109.5
O42 C47 H47C . . 109.5
H47A C47 H47C . . 109.5
H47B C47 H47C . . 109.5
C44 C43 C42 . . 118.3(4)
C44 C43 C1 . 3_666 123.5(4)
C42 C43 C1 . 3_666 118.2(4)
C45 C44 C43 . . 119.7(4)
C45 C44 H44 . . 120.1
C43 C44 H44 . . 120.1
C46 C45 C44 . . 121.4(4)
C46 C45 Br45 . . 118.5(3)
C44 C45 Br45 . . 120.0(3)
C45 C46 C41 . . 120.4(4)
C45 C46 H46 . . 119.8
C41 C46 H46 . . 119.8
C52 O51 C55 . . 98.1(14)
O51 C52 C53 . . 103.2(13)
O51 C52 H52A . . 111.1
C53 C52 H52A . . 111.1
O51 C52 H52B . . 111.1
C53 C52 H52B . . 111.1
H52A C52 H52B . . 109.1
C54 C53 C52 . . 98.9(13)
C54 C53 H53A . . 112.0
C52 C53 H53A . . 112.0
C54 C53 H53B . . 112.0
C52 C53 H53B . . 112.0
H53A C53 H53B . . 109.7
C55 C54 C53 . . 83.1(12)
C55 C54 H54A . . 114.8
C53 C54 H54A . . 114.8
C55 C54 H54B . . 114.8
C53 C54 H54B . . 114.8
H54A C54 H54B . . 111.9
O51 C55 C54 . . 98.1(18)
O51 C55 H55A . . 112.1
C54 C55 H55A . . 112.1
O51 C55 H55B . . 112.1
C54 C55 H55B . . 112.1
H55A C55 H55B . . 109.8

loop_
_geom_bond_atom_site_label_1
_geom_bond_atom_site_label_2
_geom_bond_site_symmetry_2
_geom_bond_distance
_geom_bond_publ_flag
C1 C11 . 1.510(6) ?
C1 C43 3_666 1.519(6) ?
C1 H1A . 0.9700 ?
C1 H1B . 0.9700 ?
C11 C16 . 1.386(7) ?
C11 C12 . 1.397(6) ?
C12 O12 . 1.375(5) ?
C12 C13 . 1.393(6) ?
O12 C17 . 1.406(7) ?
C17 H17A . 0.9600 ?
C17 H17B . 0.9600 ?
C17 H17C . 0.9600 ?
C13 C14 . 1.377(6) ?
C13 C2 . 1.526(5) ?
C14 C15 . 1.381(5) ?
C14 H14 . 0.9300 ?
C15 C16 . 1.375(6) ?
C15 Br15 . 1.897(4) ?
C16 H16 . 0.9300 ?
C2 C21 . 1.504(6) ?
C2 H2A . 0.9700 ?
C2 H2B . 0.9700 ?
C21 C26 . 1.382(6) ?
C21 C22 . 1.395(6) ?
C22 O22 . 1.376(5) ?
C22 C23 . 1.394(6) ?
O22 C27 . 1.442(7) ?
C27 H27A . 0.9600 ?
C27 H27B . 0.9600 ?
C27 H27C . 0.9600 ?
C23 C24 . 1.383(6) ?
C23 C3 . 1.512(6) ?
C24 C25 . 1.379(6) ?
C24 H24 . 0.9300 ?
C25 C26 . 1.377(6) ?
C25 Br25 . 1.896(4) ?
C26 H26 . 0.9300 ?
C3 C31 . 1.508(6) ?
C3 H3A . 0.9700 ?
C3 H3B . 0.9700 ?
C31 C36 . 1.393(6) ?
C31 C32 . 1.398(6) ?
C32 O32 . 1.377(5) ?
C32 C33 . 1.399(6) ?
O32 C37 . 1.422(7) ?
C37 H37A . 0.9600 ?
C37 H37B . 0.9600 ?
C37 H37C . 0.9600 ?
C33 C34 . 1.368(6) ?
C33 C4 . 1.510(5) ?
C34 C35 . 1.396(6) ?
C34 H34 . 0.9300 ?
C35 C36 . 1.376(6) ?
C35 Br35 . 1.896(4) ?
C36 H36 . 0.9300 ?
C4 C41 . 1.514(5) ?
C4 H4A . 0.9700 ?
C4 H4B . 0.9700 ?
C41 C46 . 1.381(6) ?
C41 C42 . 1.397(6) ?
C42 O42 . 1.383(5) ?
C42 C43 . 1.398(6) ?
O42 C47 . 1.414(5) ?
C47 H47A . 0.9600 ?
C47 H47B . 0.9600 ?
C47 H47C . 0.9600 ?
C43 C44 . 1.384(6) ?
C43 C1 3_666 1.519(6) ?
C44 C45 . 1.385(6) ?
C44 H44 . 0.9300 ?
C45 C46 . 1.376(6) ?
C45 Br45 . 1.895(4) ?
C46 H46 . 0.9300 ?
O51 C52 . 1.396(9) ?
O51 C55 . 1.359(10) ?
C52 C53 . 1.529(9) ?
C52 H52A . 0.9700 ?
C52 H52B . 0.9700 ?
C53 C54 . 1.532(10) ?
C53 H53A . 0.9700 ?
C53 H53B . 0.9700 ?
C54 C55 . 1.513(10) ?
C54 H54A . 0.9700 ?
C54 H54B . 0.9700 ?
C55 H55A . 0.9700 ?
C55 H55B . 0.9700 ?

loop_
_geom_torsion_atom_site_label_1
_geom_torsion_atom_site_label_2
_geom_torsion_atom_site_label_3
_geom_torsion_atom_site_label_4
_geom_torsion_site_symmetry_1
_geom_torsion_site_symmetry_4
_geom_torsion
C43 C1 C11 C16 3_666 . -76.3(6)
C43 C1 C11 C12 3_666 . 110.3(5)
C16 C11 C12 O12 . . -176.0(4)
C1 C11 C12 O12 . . -2.4(6)
C16 C11 C12 C13 . . -1.3(6)
C1 C11 C12 C13 . . 172.2(4)
C13 C12 O12 C17 . . 105.0(5)
C11 C12 O12 C17 . . -80.1(6)
O12 C12 C13 C14 . . 176.7(4)
C11 C12 C13 C14 . . 2.0(6)
O12 C12 C13 C2 . . -0.1(6)
C11 C12 C13 C2 . . -174.9(4)
C12 C13 C14 C15 . . -1.5(6)
C2 C13 C14 C15 . . 175.3(4)
C13 C14 C15 C16 . . 0.4(6)
C13 C14 C15 Br15 . . -177.2(3)
C14 C15 C16 C11 . . 0.2(6)
Br15 C15 C16 C11 . . 177.9(3)
C12 C11 C16 C15 . . 0.2(6)
C1 C11 C16 C15 . . -173.4(4)
C14 C13 C2 C21 . . 18.9(6)
C12 C13 C2 C21 . . -164.3(4)
C13 C2 C21 C26 . . -93.2(5)
C13 C2 C21 C22 . . 86.2(5)
C26 C21 C22 O22 . . 177.5(4)
C2 C21 C22 O22 . . -1.9(6)
C26 C21 C22 C23 . . 1.7(6)
C2 C21 C22 C23 . . -177.7(4)
C23 C22 O22 C27 . . -94.0(5)
C21 C22 O22 C27 . . 90.1(5)
O22 C22 C23 C24 . . -178.1(4)
C21 C22 C23 C24 . . -2.3(6)
O22 C22 C23 C3 . . 1.7(6)
C21 C22 C23 C3 . . 177.4(4)
C22 C23 C24 C25 . . 0.5(6)
C3 C23 C24 C25 . . -179.2(4)
C23 C24 C25 C26 . . 1.8(6)
C23 C24 C25 Br25 . . -176.6(3)
C24 C25 C26 C21 . . -2.5(6)
Br25 C25 C26 C21 . . 176.0(3)
C22 C21 C26 C25 . . 0.7(6)
C2 C21 C26 C25 . . -179.9(4)
C24 C23 C3 C31 . . -96.9(5)
C22 C23 C3 C31 . . 83.3(5)
C23 C3 C31 C36 . . 44.5(5)
C23 C3 C31 C32 . . -134.6(4)
C36 C31 C32 O32 . . -177.8(4)
C3 C31 C32 O32 . . 1.4(6)
C36 C31 C32 C33 . . -2.6(6)
C3 C31 C32 C33 . . 176.5(4)
C33 C32 O32 C37 . . 98.4(5)
C31 C32 O32 C37 . . -86.2(5)
O32 C32 C33 C34 . . 177.1(4)
C31 C32 C33 C34 . . 1.9(6)
O32 C32 C33 C4 . . 0.7(5)
C31 C32 C33 C4 . . -174.6(4)
C32 C33 C34 C35 . . -0.1(6)
C4 C33 C34 C35 . . 176.3(4)
C33 C34 C35 C36 . . -0.9(6)
C33 C34 C35 Br35 . . 179.8(3)
C34 C35 C36 C31 . . 0.2(6)
Br35 C35 C36 C31 . . 179.4(3)
C32 C31 C36 C35 . . 1.5(6)
C3 C31 C36 C35 . . -177.6(4)
C34 C33 C4 C41 . . -103.3(4)
C32 C33 C4 C41 . . 73.1(5)
C33 C4 C41 C46 . . 34.7(6)
C33 C4 C41 C42 . . -146.0(4)
C46 C41 C42 O42 . . -176.0(4)
C4 C41 C42 O42 . . 4.7(6)
C46 C41 C42 C43 . . 0.7(6)
C4 C41 C42 C43 . . -178.7(4)
C43 C42 O42 C47 . . 97.0(5)
C41 C42 O42 C47 . . -86.2(5)
O42 C42 C43 C44 . . 175.7(4)
C41 C42 C43 C44 . . -1.0(6)
O42 C42 C43 C1 . 3_666 -3.8(6)
C41 C42 C43 C1 . 3_666 179.5(4)
C42 C43 C44 C45 . . 0.7(6)
C1 C43 C44 C45 3_666 . -179.9(4)
C43 C44 C45 C46 . . 0.0(7)
C43 C44 C45 Br45 . . 179.6(3)
C44 C45 C46 C41 . . -0.4(7)
Br45 C45 C46 C41 . . -179.9(3)
C42 C41 C46 C45 . . 0.0(6)
C4 C41 C46 C45 . . 179.4(4)
C55 O51 C52 C53 . . 22(2)
O51 C52 C53 C54 . . 24(2)
C52 C53 C54 C55 . . -53.1(15)
C52 O51 C55 C54 . . -63(2)
C53 C54 C55 O51 . . 73.4(16)
